data_7032070
loop_
_publ_author_name
'Albani, Bryan A.'
'Durr, Christopher B.'
'Pe\~na, Bruno'
'Dunbar, Kim R.'
'Turro, Claudia'

_publ_section_title
;
 Isomerization initiated by photoinduced ligand dissociation in Ru(ii)
 complexes with the ligand 2-p-tolylpyridinecarboxaldimine.
;
_journal_issue 47
_journal_name_full 'Dalton transactions (Cambridge, England : 2003)'
_journal_page_first 17828
_journal_page_last 17837
_journal_paper_doi 10.1039/c4dt02016b
_journal_volume 43
_journal_year 2014
_chemical_formula_sum 'C27 H26 F12 N6 P2 Ru'
_chemical_formula_weight 825.55
_chemical_name_systematic
;
 ?
;
_space_group_IT_number 14
_symmetry_cell_setting monoclinic
_symmetry_Int_Tables_number 14
_symmetry_space_group_name_Hall '-P 2yn'
_symmetry_space_group_name_H-M 'P 1 21/n 1'
_atom_sites_solution_hydrogens geom
_audit_conform_dict_location ftp://ftp.iucr.org/pub/cif_core.dic
_audit_conform_dict_name cif_core.dic
_audit_conform_dict_version 2.4.3
_audit_creation_date 2014-02-05T18:49:35-00:00
_audit_creation_method 'WinGX routine CIF_UPDATE'
_cell_angle_alpha 90
_cell_angle_beta 92.6720(10)
_cell_angle_gamma 90
_cell_formula_units_Z 4
_cell_length_a 14.00710(10)
_cell_length_b 14.1691(2)
_cell_length_c 15.9424(2)
_cell_measurement_reflns_used 7547
_cell_measurement_temperature 150(2)
_cell_measurement_theta_max 27.48
_cell_measurement_theta_min 1.02
_cell_measurement_wavelength 0.71073
_cell_volume 3160.62(6)
_computing_cell_refinement 'HKL Scalepack (Otwinowski & Minor 1997)'
_computing_data_collection 'Collect (Bruker AXS BV, 1997-2004)'
_computing_data_reduction 'HKL Denzo and Scalepack (Otwinowski & Minor 1997)'
_computing_molecular_graphics 'Ortep for Windows (Farrugia, 2012)'
_computing_publication_material 'WinGX publication routines (Farrugia, 2012)'
_computing_structure_refinement 'SHELXL-2012 (Sheldrick, 2012)'
_diffrn_ambient_temperature 150(2)
_diffrn_detector 'CCD plate'
_diffrn_detector_area_resol_mean 9
_diffrn_measured_fraction_theta_full 1
_diffrn_measured_fraction_theta_max 0.999
_diffrn_measurement_device '95mm CCD camera on \k-goniostat'
_diffrn_measurement_device_type KappaCCD
_diffrn_measurement_method 'CCD rotation images, thick slices'
_diffrn_orient_matrix_UB_11 -0.037076
_diffrn_orient_matrix_UB_12 0.059205
_diffrn_orient_matrix_UB_13 0.008821
_diffrn_orient_matrix_UB_21 -0.047345
_diffrn_orient_matrix_UB_22 -0.036439
_diffrn_orient_matrix_UB_23 0.032105
_diffrn_orient_matrix_UB_31 0.038624
_diffrn_orient_matrix_UB_32 0.012164
_diffrn_orient_matrix_UB_33 0.05324
_diffrn_radiation_monochromator 'horizonally mounted graphite crystal'
_diffrn_radiation_probe x-ray
_diffrn_radiation_type MoK\a
_diffrn_radiation_wavelength 0.71073
_diffrn_reflns_av_R_equivalents 0.044
_diffrn_reflns_Laue_measured_fraction_full 1
_diffrn_reflns_Laue_measured_fraction_max 0.999
_diffrn_reflns_limit_h_max 18
_diffrn_reflns_limit_h_min -18
_diffrn_reflns_limit_k_max 18
_diffrn_reflns_limit_k_min -18
_diffrn_reflns_limit_l_max 20
_diffrn_reflns_limit_l_min -20
_diffrn_reflns_number 14181
_diffrn_reflns_point_group_measured_fraction_full 1
_diffrn_reflns_point_group_measured_fraction_max 0.999
_diffrn_reflns_theta_full 25.242
_diffrn_reflns_theta_max 27.485
_diffrn_reflns_theta_min 1.892
_diffrn_source 'Enraf Nonius FR590'
_exptl_absorpt_coefficient_mu 0.699
_exptl_absorpt_correction_T_max 0.920
_exptl_absorpt_correction_T_min 0.790
_exptl_absorpt_correction_type multi-scan
_exptl_absorpt_process_details 'HKL Scalepack (Otwinowski & Minor, 1997)'
_exptl_crystal_colour red
_exptl_crystal_density_diffrn 1.735
_exptl_crystal_density_method 'not measured'
_exptl_crystal_description chunk
_exptl_crystal_F_000 1648
_exptl_crystal_size_max 0.19
_exptl_crystal_size_mid 0.19
_exptl_crystal_size_min 0.12
_refine_diff_density_max 1.151
_refine_diff_density_min -0.937
_refine_diff_density_rms 0.121
_refine_ls_extinction_method none
_refine_ls_goodness_of_fit_ref 1.102
_refine_ls_hydrogen_treatment constr
_refine_ls_matrix_type full
_refine_ls_number_constraints 0
_refine_ls_number_parameters 436
_refine_ls_number_reflns 7249
_refine_ls_number_restraints 0
_refine_ls_restrained_S_all 1.102
_refine_ls_R_factor_all 0.0592
_refine_ls_R_factor_gt 0.0388
_refine_ls_shift/su_max 0.002
_refine_ls_shift/su_mean 0
_refine_ls_structure_factor_coef Fsqd
_refine_ls_weighting_details
;
 w=1/[\s^2^(Fo^2^)+(0.0692P)^2^+1.5541P]
 where P=(Fo^2^+2Fc^2^)/3
;
_refine_ls_weighting_scheme calc
_refine_ls_wR_factor_gt 0.1007
_refine_ls_wR_factor_ref 0.1215
_reflns_number_gt 5604
_reflns_number_total 7249
_reflns_threshold_expression 'I > 2\s(I)'
_cod_data_source_file c4dt02016b2.cif
_cod_data_source_block CBD065
_cod_depositor_comments 'Adding full bibliography for 7032066--7032071.cif.'
_cod_original_sg_symbol_H-M 'P 21/n'
_cod_database_code 7032070

loop_
_symmetry_equiv_pos_as_xyz
'x, y, z'
'-x+1/2, y+1/2, -z+1/2'
'-x, -y, -z'
'x-1/2, -y-1/2, z-1/2'

loop_
_atom_site_label
_atom_site_type_symbol
_atom_site_fract_x
_atom_site_fract_y
_atom_site_fract_z
_atom_site_U_iso_or_equiv
_atom_site_adp_type
_atom_site_occupancy
_atom_site_calc_flag
C1 C 0.6896(2) 0.7561(2) 0.7755(2) 0.0276(7) Uani 1 d
H1 H 0.6552 0.7095 0.7437 0.033 Uiso 1 calc
C2 C 0.7838(2) 0.7384(2) 0.8021(2) 0.0328(8) Uani 1 d
H2 H 0.8124 0.6795 0.7898 0.039 Uiso 1 calc
C3 C 0.8360(2) 0.8061(3) 0.8463(2) 0.0339(8) Uani 1 d
H3 H 0.901 0.7953 0.8632 0.041 Uiso 1 calc
C4 C 0.7915(2) 0.8902(2) 0.8654(2) 0.0297(7) Uani 1 d
H4 H 0.8256 0.938 0.8959 0.036 Uiso 1 calc
C5 C 0.6965(2) 0.9039(2) 0.83928(19) 0.0252(7) Uani 1 d
C6 C 0.6408(2) 0.9851(2) 0.8613(2) 0.0268(7) Uani 1 d
H6 H 0.669 1.0372 0.8906 0.032 Uiso 1 calc
C7 C 0.4896(2) 1.0602(2) 0.86362(19) 0.0251(7) Uani 1 d
C8 C 0.5049(2) 1.1519(2) 0.8372(2) 0.0333(8) Uani 1 d
H8 H 0.5579 1.1662 0.8043 0.04 Uiso 1 calc
C9 C 0.4423(3) 1.2226(2) 0.8592(2) 0.0374(8) Uani 1 d
H9 H 0.4524 1.2851 0.8399 0.045 Uiso 1 calc
C10 C 0.3661(2) 1.2048(2) 0.9081(2) 0.0311(7) Uani 1 d
C11 C 0.3519(2) 1.1115(2) 0.9338(2) 0.0311(7) Uani 1 d
H11 H 0.2998 1.0973 0.9676 0.037 Uiso 1 calc
C12 C 0.4123(2) 1.0390(2) 0.9108(2) 0.0300(7) Uani 1 d
H12 H 0.4006 0.9758 0.9274 0.036 Uiso 1 calc
C13 C 0.3003(3) 1.2831(3) 0.9344(3) 0.0451(9) Uani 1 d
H13A H 0.3328 1.344 0.9296 0.068 Uiso 1 calc
H13B H 0.2835 1.2731 0.9927 0.068 Uiso 1 calc
H13C H 0.2421 1.2828 0.8978 0.068 Uiso 1 calc
C14 C 0.6228(2) 0.9703(2) 0.62933(19) 0.0261(7) Uani 1 d
H14 H 0.6724 0.9275 0.646 0.031 Uiso 1 calc
C15 C 0.6409(2) 1.0380(2) 0.5697(2) 0.0304(7) Uani 1 d
H15 H 0.7016 1.0415 0.5458 0.037 Uiso 1 calc
C16 C 0.5687(2) 1.1008(2) 0.5455(2) 0.0321(8) Uani 1 d
H16 H 0.5796 1.1486 0.5053 0.039 Uiso 1 calc
C17 C 0.4807(2) 1.0930(2) 0.5807(2) 0.0288(7) Uani 1 d
H17 H 0.4305 1.1352 0.5645 0.035 Uiso 1 calc
C18 C 0.4661(2) 1.0229(2) 0.63991(19) 0.0247(6) Uani 1 d
C19 C 0.3735(2) 1.0055(2) 0.67799(19) 0.0238(6) Uani 1 d
C20 C 0.2911(2) 1.0563(3) 0.6588(2) 0.0369(8) Uani 1 d
H20 H 0.2922 1.108 0.6209 0.044 Uiso 1 calc
C21 C 0.2071(2) 1.0313(3) 0.6952(2) 0.0391(9) Uani 1 d
H21 H 0.15 1.0659 0.6831 0.047 Uiso 1 calc
C22 C 0.2075(2) 0.9553(3) 0.7495(2) 0.0337(8) Uani 1 d
H22 H 0.1501 0.9358 0.7739 0.04 Uiso 1 calc
C23 C 0.2922(2) 0.9081(2) 0.7678(2) 0.0287(7) Uani 1 d
H23 H 0.2924 0.8566 0.806 0.034 Uiso 1 calc
C24 C 0.4541(2) 0.6958(2) 0.6506(2) 0.0270(7) Uani 1 d
C25 C 0.4286(3) 0.6082(2) 0.6080(2) 0.0376(8) Uani 1 d
H25A H 0.4673 0.5566 0.6323 0.056 Uiso 1 calc
H25B H 0.4405 0.6141 0.5481 0.056 Uiso 1 calc
H25C H 0.3607 0.5948 0.6147 0.056 Uiso 1 calc
C26 C 0.4474(2) 0.7416(2) 0.9116(2) 0.0274(7) Uani 1 d
C27 C 0.4248(3) 0.6730(3) 0.9755(2) 0.0364(8) Uani 1 d
H27A H 0.3583 0.6525 0.9666 0.055 Uiso 1 calc
H27B H 0.4336 0.7018 1.0312 0.055 Uiso 1 calc
H27C H 0.4673 0.6184 0.9718 0.055 Uiso 1 calc
F1 F 0.52362(14) 0.58950(15) 0.80404(15) 0.0430(5) Uani 1 d
F2 F 0.62653(15) 0.5468(2) 0.91057(15) 0.0590(7) Uani 1 d
F3 F 0.64136(15) 0.40245(17) 0.85145(16) 0.0520(6) Uani 1 d
F4 F 0.49483(13) 0.45974(15) 0.88032(14) 0.0413(5) Uani 1 d
F5 F 0.53791(15) 0.44599(16) 0.74618(14) 0.0461(5) Uani 1 d
F6 F 0.67077(13) 0.53338(14) 0.77689(14) 0.0399(5) Uani 1 d
F7 F 0.6549(2) 0.6255(2) 0.58367(17) 0.0731(9) Uani 1 d
F8 F 0.78564(19) 0.6563(2) 0.5115(3) 0.1085(14) Uani 1 d
F9 F 0.6830(3) 0.7739(2) 0.5340(2) 0.0980(12) Uani 1 d
F10 F 0.6713(3) 0.5716(2) 0.4563(2) 0.1152(15) Uani 1 d
F11 F 0.56547(19) 0.6890(3) 0.4785(2) 0.1001(13) Uani 1 d
F12 F 0.6959(2) 0.71882(19) 0.40833(18) 0.0768(9) Uani 1 d
N1 N 0.64601(17) 0.83744(19) 0.79376(16) 0.0241(5) Uani 1 d
N2 N 0.55063(17) 0.98366(18) 0.83936(16) 0.0223(5) Uani 1 d
N3 N 0.53745(17) 0.96243(18) 0.66487(16) 0.0222(5) Uani 1 d
N4 N 0.37448(16) 0.93271(18) 0.73330(16) 0.0224(5) Uani 1 d
N5 N 0.47379(18) 0.76362(19) 0.68619(16) 0.0244(6) Uani 1 d
N6 N 0.46618(17) 0.79404(19) 0.86011(17) 0.0250(6) Uani 1 d
P2 P 0.58328(6) 0.49614(6) 0.82867(5) 0.0273(2) Uani 1 d
P3 P 0.67490(6) 0.67123(6) 0.49596(6) 0.0339(2) Uani 1 d
Ru1 Ru 0.50658(2) 0.87591(2) 0.76274(2) 0.02038(9) Uani 1 d

loop_
_atom_site_aniso_label
_atom_site_aniso_U_11
_atom_site_aniso_U_22
_atom_site_aniso_U_33
_atom_site_aniso_U_23
_atom_site_aniso_U_13
_atom_site_aniso_U_12
C1 0.0283(16) 0.0234(16) 0.0313(17) 0.0021(13) 0.0042(13) 0.0051(13)
C2 0.0280(16) 0.0293(18) 0.042(2) 0.0108(15) 0.0078(14) 0.0085(14)
C3 0.0214(15) 0.039(2) 0.041(2) 0.0132(16) 0.0020(14) 0.0055(15)
C4 0.0228(15) 0.0357(19) 0.0304(18) 0.0073(14) 0.0002(13) -0.0022(13)
C5 0.0238(15) 0.0286(17) 0.0232(16) 0.0048(13) 0.0003(12) -0.0014(13)
C6 0.0287(16) 0.0246(17) 0.0267(17) 0.0002(13) -0.0021(13) -0.0030(13)
C7 0.0261(15) 0.0246(16) 0.0243(16) -0.0035(13) -0.0019(12) 0.0012(13)
C8 0.0315(17) 0.0262(17) 0.043(2) -0.0012(15) 0.0088(15) -0.0049(14)
C9 0.042(2) 0.0194(17) 0.051(2) -0.0002(16) 0.0043(16) -0.0020(14)
C10 0.0328(17) 0.0291(18) 0.0310(18) -0.0066(14) -0.0024(14) 0.0038(14)
C11 0.0311(17) 0.0333(19) 0.0291(18) -0.0009(14) 0.0051(13) 0.0037(14)
C12 0.0351(17) 0.0288(18) 0.0263(17) 0.0030(14) 0.0032(13) -0.0012(14)
C13 0.046(2) 0.036(2) 0.054(2) -0.0068(18) 0.0050(18) 0.0117(17)
C14 0.0247(15) 0.0278(17) 0.0257(16) -0.0025(13) -0.0005(12) -0.0021(13)
C15 0.0251(16) 0.0362(19) 0.0299(18) -0.0016(15) 0.0007(13) -0.0070(14)
C16 0.0362(18) 0.0280(18) 0.0317(18) 0.0058(14) -0.0035(14) -0.0086(14)
C17 0.0300(16) 0.0231(16) 0.0326(18) 0.0034(14) -0.0054(13) -0.0005(13)
C18 0.0241(15) 0.0226(16) 0.0268(16) -0.0001(13) -0.0042(12) -0.0005(12)
C19 0.0217(14) 0.0220(16) 0.0273(16) 0.0003(13) -0.0012(12) -0.0005(12)
C20 0.0297(17) 0.037(2) 0.044(2) 0.0116(16) -0.0031(15) 0.0061(15)
C21 0.0241(16) 0.042(2) 0.050(2) 0.0046(18) -0.0015(15) 0.0068(15)
C22 0.0211(15) 0.039(2) 0.041(2) -0.0023(16) 0.0063(14) -0.0006(14)
C23 0.0268(16) 0.0299(17) 0.0293(17) 0.0023(14) -0.0002(13) -0.0011(13)
C24 0.0253(15) 0.0277(17) 0.0282(17) 0.0020(14) 0.0016(12) -0.0009(13)
C25 0.043(2) 0.0299(19) 0.040(2) -0.0076(15) 0.0000(16) -0.0082(15)
C26 0.0289(16) 0.0257(17) 0.0276(17) -0.0009(14) 0.0011(13) 0.0048(13)
C27 0.043(2) 0.034(2) 0.0318(19) 0.0076(16) 0.0019(15) 0.0002(16)
F1 0.0384(11) 0.0294(11) 0.0621(15) 0.0116(11) 0.0126(10) 0.0077(9)
F2 0.0361(12) 0.092(2) 0.0487(14) -0.0304(14) -0.0023(10) -0.0012(12)
F3 0.0415(12) 0.0471(13) 0.0686(16) 0.0248(12) 0.0143(11) 0.0221(11)
F4 0.0321(10) 0.0395(12) 0.0537(13) 0.0152(10) 0.0157(9) 0.0042(9)
F5 0.0377(11) 0.0518(14) 0.0487(13) -0.0161(11) 0.0004(9) -0.0011(10)
F6 0.0324(10) 0.0352(12) 0.0535(13) 0.0016(10) 0.0157(9) -0.0019(9)
F7 0.0797(19) 0.094(2) 0.0475(16) 0.0282(14) 0.0181(14) 0.0395(16)
F8 0.0440(15) 0.080(2) 0.201(4) 0.080(3) 0.0000(19) 0.0076(15)
F9 0.154(3) 0.0453(17) 0.090(2) -0.0219(16) -0.036(2) 0.0312(18)
F10 0.241(5) 0.0284(15) 0.076(2) -0.0067(14) 0.006(3) -0.003(2)
F11 0.0446(15) 0.133(3) 0.121(3) 0.084(2) -0.0109(16) -0.0142(17)
F12 0.107(2) 0.0542(16) 0.0736(18) 0.0290(14) 0.0507(17) 0.0313(16)
N1 0.0220(12) 0.0253(14) 0.0249(14) 0.0047(11) 0.0020(10) 0.0037(11)
N2 0.0213(12) 0.0232(13) 0.0225(13) 0.0015(11) 0.0006(10) -0.0004(10)
N3 0.0198(12) 0.0225(13) 0.0239(13) -0.0026(11) -0.0015(10) -0.0016(10)
N4 0.0196(12) 0.0222(13) 0.0251(13) -0.0014(11) -0.0010(10) 0.0002(10)
N5 0.0241(13) 0.0245(14) 0.0246(13) 0.0018(11) 0.0004(10) 0.0006(11)
N6 0.0236(13) 0.0253(14) 0.0262(14) -0.0016(12) 0.0017(10) 0.0032(11)
P2 0.0239(4) 0.0251(4) 0.0330(5) 0.0029(4) 0.0031(3) 0.0025(3)
P3 0.0364(5) 0.0273(5) 0.0385(5) 0.0013(4) 0.0075(4) 0.0043(4)
Ru1 0.01903(14) 0.01912(15) 0.02287(14) 0.00087(10) -0.00050(9) 0.00151(9)

loop_
_atom_type_symbol
_atom_type_description
_atom_type_scat_dispersion_real
_atom_type_scat_dispersion_imag
_atom_type_scat_source
C C 0.0033 0.0016 'International Tables Vol C Tables 4.2.6.8 and 6.1.1.4'
H H 0 0 'International Tables Vol C Tables 4.2.6.8 and 6.1.1.4'
F F 0.0171 0.0103 'International Tables Vol C Tables 4.2.6.8 and 6.1.1.4'
N N 0.0061 0.0033 'International Tables Vol C Tables 4.2.6.8 and 6.1.1.4'
P P 0.1023 0.0942 'International Tables Vol C Tables 4.2.6.8 and 6.1.1.4'
Ru Ru -1.2594 0.8363 'International Tables Vol C Tables 4.2.6.8 and 6.1.1.4'

loop_
_geom_angle_atom_site_label_1
_geom_angle_atom_site_label_2
_geom_angle_atom_site_label_3
_geom_angle
N1 C1 C2 121.6(3)
N1 C1 H1 119.2
C2 C1 H1 119.2
C3 C2 C1 120.2(3)
C3 C2 H2 119.9
C1 C2 H2 119.9
C2 C3 C4 118.5(3)
C2 C3 H3 120.7
C4 C3 H3 120.7
C3 C4 C5 119.3(3)
C3 C4 H4 120.4
C5 C4 H4 120.4
N1 C5 C4 121.8(3)
N1 C5 C6 114.0(3)
C4 C5 C6 124.1(3)
N2 C6 C5 117.0(3)
N2 C6 H6 121.5
C5 C6 H6 121.5
C12 C7 C8 120.5(3)
C12 C7 N2 118.2(3)
C8 C7 N2 121.3(3)
C7 C8 C9 119.4(3)
C7 C8 H8 120.3
C9 C8 H8 120.3
C10 C9 C8 121.9(3)
C10 C9 H9 119.1
C8 C9 H9 119.1
C9 C10 C11 117.6(3)
C9 C10 C13 121.4(3)
C11 C10 C13 121.0(3)
C12 C11 C10 121.6(3)
C12 C11 H11 119.2
C10 C11 H11 119.2
C7 C12 C11 119.1(3)
C7 C12 H12 120.5
C11 C12 H12 120.5
C10 C13 H13A 109.5
C10 C13 H13B 109.5
H13A C13 H13B 109.5
C10 C13 H13C 109.5
H13A C13 H13C 109.5
H13B C13 H13C 109.5
N3 C14 C15 122.6(3)
N3 C14 H14 118.7
C15 C14 H14 118.7
C14 C15 C16 118.8(3)
C14 C15 H15 120.6
C16 C15 H15 120.6
C17 C16 C15 119.2(3)
C17 C16 H16 120.4
C15 C16 H16 120.4
C16 C17 C18 119.7(3)
C16 C17 H17 120.2
C18 C17 H17 120.2
N3 C18 C17 121.2(3)
N3 C18 C19 114.9(3)
C17 C18 C19 123.9(3)
N4 C19 C20 121.6(3)
N4 C19 C18 114.2(3)
C20 C19 C18 124.2(3)
C21 C20 C19 119.4(3)
C21 C20 H20 120.3
C19 C20 H20 120.3
C22 C21 C20 119.0(3)
C22 C21 H21 120.5
C20 C21 H21 120.5
C21 C22 C23 119.2(3)
C21 C22 H22 120.4
C23 C22 H22 120.4
N4 C23 C22 122.1(3)
N4 C23 H23 119
C22 C23 H23 119
N5 C24 C25 178.2(4)
C24 C25 H25A 109.5
C24 C25 H25B 109.5
H25A C25 H25B 109.5
C24 C25 H25C 109.5
H25A C25 H25C 109.5
H25B C25 H25C 109.5
N6 C26 C27 178.3(4)
C26 C27 H27A 109.5
C26 C27 H27B 109.5
H27A C27 H27B 109.5
C26 C27 H27C 109.5
H27A C27 H27C 109.5
H27B C27 H27C 109.5
C1 N1 C5 118.5(3)
C1 N1 Ru1 127.6(2)
C5 N1 Ru1 113.9(2)
C6 N2 C7 119.8(3)
C6 N2 Ru1 116.1(2)
C7 N2 Ru1 123.88(19)
C14 N3 C18 118.5(3)
C14 N3 Ru1 126.3(2)
C18 N3 Ru1 114.9(2)
C23 N4 C19 118.6(3)
C23 N4 Ru1 125.8(2)
C19 N4 Ru1 115.40(19)
C24 N5 Ru1 173.1(3)
C26 N6 Ru1 174.1(3)
F2 P2 F3 91.04(15)
F2 P2 F6 90.18(13)
F3 P2 F6 89.84(12)
F2 P2 F5 178.99(13)
F3 P2 F5 89.79(13)
F6 P2 F5 90.39(12)
F2 P2 F1 90.16(14)
F3 P2 F1 178.79(15)
F6 P2 F1 90.26(11)
F5 P2 F1 89.00(13)
F2 P2 F4 89.85(13)
F3 P2 F4 90.77(11)
F6 P2 F4 179.38(12)
F5 P2 F4 89.57(12)
F1 P2 F4 89.13(11)
F10 P3 F11 93.5(2)
F10 P3 F8 87.4(2)
F11 P3 F8 178.03(17)
F10 P3 F7 89.10(18)
F11 P3 F7 90.66(16)
F8 P3 F7 91.11(18)
F10 P3 F9 177.2(2)
F11 P3 F9 88.4(2)
F8 P3 F9 90.6(2)
F7 P3 F9 92.88(18)
F10 P3 F12 91.80(17)
F11 P3 F12 89.73(17)
F8 P3 F12 88.49(18)
F7 P3 F12 179.00(19)
F9 P3 F12 86.21(18)
N2 Ru1 N6 93.27(10)
N2 Ru1 N5 175.22(10)
N6 Ru1 N5 87.08(10)
N2 Ru1 N3 86.52(10)
N6 Ru1 N3 175.83(10)
N5 Ru1 N3 93.48(10)
N2 Ru1 N4 95.06(10)
N6 Ru1 N4 96.78(10)
N5 Ru1 N4 89.64(10)
N3 Ru1 N4 79.10(10)
N2 Ru1 N1 78.30(10)
N6 Ru1 N1 87.73(10)
N5 Ru1 N1 96.95(10)
N3 Ru1 N1 96.29(10)
N4 Ru1 N1 172.22(10)

loop_
_geom_bond_atom_site_label_1
_geom_bond_atom_site_label_2
_geom_bond_distance
C1 N1 1.342(4)
C1 C2 1.390(5)
C1 H1 0.95
C2 C3 1.379(5)
C2 H2 0.95
C3 C4 1.386(5)
C3 H3 0.95
C4 C5 1.389(4)
C4 H4 0.95
C5 N1 1.367(4)
C5 C6 1.443(5)
C6 N2 1.295(4)
C6 H6 0.95
C7 C12 1.379(4)
C7 C8 1.386(5)
C7 N2 1.445(4)
C8 C9 1.387(5)
C8 H8 0.95
C9 C10 1.375(5)
C9 H9 0.95
C10 C11 1.401(5)
C10 C13 1.514(5)
C11 C12 1.390(5)
C11 H11 0.95
C12 H12 0.95
C13 H13A 0.98
C13 H13B 0.98
C13 H13C 0.98
C14 N3 1.351(4)
C14 C15 1.382(5)
C14 H14 0.95
C15 C16 1.388(5)
C15 H15 0.95
C16 C17 1.382(5)
C16 H16 0.95
C17 C18 1.392(4)
C17 H17 0.95
C18 N3 1.362(4)
C18 C19 1.478(4)
C19 N4 1.357(4)
C19 C20 1.382(4)
C20 C21 1.382(5)
C20 H20 0.95
C21 C22 1.381(5)
C21 H21 0.95
C22 C23 1.382(5)
C22 H22 0.95
C23 N4 1.346(4)
C23 H23 0.95
C24 N5 1.143(4)
C24 C25 1.452(5)
C25 H25A 0.98
C25 H25B 0.98
C25 H25C 0.98
C26 N6 1.147(4)
C26 C27 1.454(5)
C27 H27A 0.98
C27 H27B 0.98
C27 H27C 0.98
F1 P2 1.604(2)
F2 P2 1.585(2)
F3 P2 1.590(2)
F4 P2 1.604(2)
F5 P2 1.600(2)
F6 P2 1.599(2)
F7 P3 1.578(3)
F8 P3 1.574(3)
F9 P3 1.578(3)
F10 P3 1.547(3)
F11 P3 1.565(3)
F12 P3 1.591(3)
N1 Ru1 2.065(2)
N2 Ru1 2.033(3)
N3 Ru1 2.046(3)
N4 Ru1 2.052(2)
N5 Ru1 2.044(3)
N6 Ru1 2.039(3)
